data_4348880
loop_
_publ_author_name
'Melen, Rebecca L.'
'Less, Robert J.'
'Pask, Christopher M.'
'Rawson, Jeremy M.'

_publ_section_title
;
 Structural Studies of Perfluoroaryldiselenadiazolyl Radicals: Insights
 into Dithiadiazolyl Chemistry.
;
_journal_issue 22
_journal_name_full 'Inorganic chemistry'
_journal_page_first 11747
_journal_page_last 11759
_journal_paper_doi 10.1021/acs.inorgchem.6b01771
_journal_volume 55
_journal_year 2016
_chemical_formula_moiety 'C7 Cl F4 N2 Se2'
_chemical_formula_sum 'C7 Cl F4 N2 Se2'
_chemical_formula_weight 381.46
_space_group_IT_number 29
_space_group_name_Hall 'P 2c -2ac'
_space_group_name_H-M_alt 'P c a 21'
_symmetry_cell_setting orthorhombic
_symmetry_space_group_name_H-M 'P c a 21'
_atom_sites_solution_hydrogens none
_atom_sites_solution_primary direct
_atom_sites_solution_secondary difmap
_audit_creation_method SHELXL
_cell_angle_alpha 90.00
_cell_angle_beta 90.00
_cell_angle_gamma 90.00
_cell_formula_units_Z 8
_cell_length_a 12.454(3)
_cell_length_b 6.1040(12)
_cell_length_c 25.231(5)
_cell_measurement_reflns_used 25
_cell_measurement_temperature 180(2)
_cell_measurement_theta_max 20
_cell_measurement_theta_min 15
_cell_volume 1918.0(7)
_computing_cell_refinement ' WinAFC Diffractometer Control Software '
_computing_data_collection
; 
WinAFC Diffractometer Control Software (Rigaku, 1999) 
;
_computing_data_reduction
; 
TEXSAN (Molecular Structure Corporation, 1999) 
;
_computing_molecular_graphics SHELXTL
_computing_publication_material XCIF
_computing_structure_refinement 'SHELXL-93 (Sheldrick, 1993)'
_computing_structure_solution 'SHELXS-86 (Sheldrick, 1990)'
_diffrn_ambient_temperature 180(2)
_diffrn_measured_fraction_theta_full 24.99
_diffrn_measurement_device 'Rigaku AFC7r'
_diffrn_measurement_method \w/2\q
_diffrn_radiation_monochromator graphite
_diffrn_radiation_source 'fine-focus sealed tube'
_diffrn_radiation_type MoK\a
_diffrn_radiation_wavelength 0.71073
_diffrn_reflns_av_R_equivalents 0.0884
_diffrn_reflns_av_sigmaI/netI 0.1724
_diffrn_reflns_limit_h_max 14
_diffrn_reflns_limit_h_min -4
_diffrn_reflns_limit_k_max 7
_diffrn_reflns_limit_k_min 0
_diffrn_reflns_limit_l_max 0
_diffrn_reflns_limit_l_min -30
_diffrn_reflns_number 2406
_diffrn_reflns_theta_full 24.99
_diffrn_reflns_theta_max 24.99
_diffrn_reflns_theta_min 3.23
_diffrn_standards_decay_% 0.5
_diffrn_standards_interval_count 200
_diffrn_standards_number 3
_exptl_absorpt_coefficient_mu 8.018
_exptl_absorpt_correction_T_max 1.000
_exptl_absorpt_correction_T_min 0.407
_exptl_absorpt_correction_type psi-scans
_exptl_absorpt_process_details
;
North, A. C. T., Phillips, D. C. & Mathews, F. S. (1968). 
Acta Cryst. A24, 351-359
;
_exptl_crystal_colour black
_exptl_crystal_density_diffrn 2.642
_exptl_crystal_description block
_exptl_crystal_F_000 1416
_exptl_crystal_size_max 0.30
_exptl_crystal_size_mid 0.20
_exptl_crystal_size_min 0.15
_refine_diff_density_max 5.136
_refine_diff_density_min -1.960
_refine_diff_density_rms 0.425
_refine_ls_abs_structure_details 'Flack H D (1983), Acta Cryst. A39, 876-881'
_refine_ls_abs_structure_Flack 0.15(10)
_refine_ls_extinction_method none
_refine_ls_goodness_of_fit_all 1.045
_refine_ls_goodness_of_fit_ref 1.170
_refine_ls_hydrogen_treatment none
_refine_ls_matrix_type full
_refine_ls_number_parameters 133
_refine_ls_number_reflns 1726
_refine_ls_number_restraints 48
_refine_ls_restrained_S_all 1.047
_refine_ls_restrained_S_obs 1.141
_refine_ls_R_factor_all 0.1994
_refine_ls_R_factor_gt 0.1228
_refine_ls_shift/su_max 0.004
_refine_ls_shift/su_mean 0.001
_refine_ls_structure_factor_coef Fsqd
_refine_ls_weighting_scheme calc
_refine_ls_wR_factor_all 0.3416
_refine_ls_wR_factor_ref 0.2819
_reflns_number_gt 980
_reflns_number_total 1732
_reflns_threshold_expression >2sigma(I)
_cod_data_source_file ic6b01771_si_003.cif
_cod_data_source_block jr9808d
_cod_depositor_comments
;
The following automatic conversions were performed:

data item '_symmetry_cell_setting' value 'Orthorhombic' was changed
to 'orthorhombic' in accordance with the
/home/saulius/struct/COD-crude-data/automatic-downloads/DataCite-retrospective/ACS/depositions/lib/dictionaries/cif_core.dic
dictionary named 'cif_core.dic' version 2.4.2 last updated on
2011-04-26.

Automatic conversion script
Id: cif_fix_values 6909 2019-04-08 15:41:33Z antanas 
;
_cod_original_sg_symbol_H-M Pca2(1)
_cod_database_code 4348880

loop_
_symmetry_equiv_pos_as_xyz
'x, y, z'
'-x, -y, z+1/2'
'x+1/2, -y, z'
'-x+1/2, y, z+1/2'

loop_
_atom_site_aniso_label
_atom_site_aniso_U_11
_atom_site_aniso_U_22
_atom_site_aniso_U_33
_atom_site_aniso_U_23
_atom_site_aniso_U_13
_atom_site_aniso_U_12
Se11 0.025(2) 0.028(2) 0.010(2) 0.003(2) 0.011(2) -0.001(2)
Se12 0.025(2) 0.028(2) 0.010(2) 0.003(2) 0.011(2) -0.001(2)
Se21 0.031(3) 0.030(3) 0.015(3) -0.005(2) -0.007(2) -0.006(2)
Se22 0.018(3) 0.023(3) 0.021(3) -0.005(2) -0.003(2) -0.008(2)

loop_
_atom_site_label
_atom_site_type_symbol
_atom_site_fract_x
_atom_site_fract_y
_atom_site_fract_z
_atom_site_U_iso_or_equiv
_atom_site_thermal_displace_type
_atom_site_occupancy
_atom_site_calc_flag
_atom_site_refinement_flags
Se11 Se 0.3981(4) 0.4758(9) 0.2062(2) 0.0212(10) Uani 1 d D
Se12 Se 0.3896(4) 0.1517(9) 0.2561(2) 0.0212(10) Uani 1 d D
N11 N 0.3030(22) 0.6032(41) 0.2505(11) 0.019(6) Uiso 1 d D
N12 N 0.2974(21) 0.2774(40) 0.3019(10) 0.019(6) Uiso 1 d D
C11 C 0.1957(26) 0.5920(52) 0.3268(13) 0.015(4) Uiso 1 d D
C12 C 0.2352(29) 0.7871(53) 0.3527(13) 0.015(4) Uiso 1 d D
C13 C 0.1686(26) 0.8935(49) 0.3903(12) 0.015(4) Uiso 1 d D
C14 C 0.0653(26) 0.8168(51) 0.4040(13) 0.015(4) Uiso 1 d D
C15 C 0.0310(28) 0.6286(54) 0.3755(15) 0.015(4) Uiso 1 d D
C16 C 0.0977(28) 0.5129(58) 0.3410(14) 0.015(4) Uiso 1 d D
C17 C 0.2711(28) 0.4820(49) 0.2905(12) 0.015(4) Uiso 1 d D
F12 F 0.3361(19) 0.8449(42) 0.3450(12) 0.037(4) Uiso 1 d D
F13 F 0.2090(21) 1.0831(40) 0.4099(12) 0.037(4) Uiso 1 d D
F15 F -0.0671(20) 0.5569(46) 0.3861(12) 0.037(4) Uiso 1 d D
F16 F 0.0585(22) 0.3344(43) 0.3183(11) 0.037(4) Uiso 1 d D
Cl1 Cl -0.0133(10) 0.9656(20) 0.4432(5) 0.028(3) Uiso 1 d D
Se21 Se 0.6276(4) 0.0268(9) 0.2181(2) 0.0257(14) Uani 1 d D
Se22 Se 0.6264(4) 0.3489(9) 0.1668(2) 0.0206(13) Uani 1 d D
N21 N 0.5297(31) -0.0932(46) 0.1731(13) 0.035(11) Uiso 1 d D
N22 N 0.5275(25) 0.2337(41) 0.1227(11) 0.012(8) Uiso 1 d D
C21 C 0.4306(29) -0.0790(56) 0.0935(15) 0.031(12) Uiso 1 d D
C22 C 0.4698(36) -0.2762(81) 0.0688(22) 0.060(19) Uiso 1 d D
C23 C 0.3994(28) -0.3918(59) 0.0348(16) 0.024(11) Uiso 1 d D
C24 C 0.2956(27) -0.3162(54) 0.0204(15) 0.017(10) Uiso 1 d D
C25 C 0.2632(30) -0.1213(61) 0.0461(18) 0.031(12) Uiso 1 d D
C26 C 0.3277(31) -0.0142(70) 0.0836(18) 0.035(13) Uiso 1 d D
C27 C 0.5033(30) 0.0263(50) 0.1321(12) 0.021(11) Uiso 1 d D
F22 F 0.5702(17) -0.3417(40) 0.0776(10) 0.022(6) Uiso 1 d D
F23 F 0.4429(21) -0.5682(41) 0.0108(11) 0.034(7) Uiso 1 d D
F25 F 0.1694(21) -0.0379(45) 0.0325(12) 0.045(8) Uiso 1 d D
F26 F 0.2884(19) 0.1709(35) 0.1028(10) 0.026(6) Uiso 1 d D
Cl2 Cl 0.2212(12) -0.4627(25) -0.0206(7) 0.047(4) Uiso 1 d D

loop_
_atom_type_symbol
_atom_type_description
_atom_type_scat_dispersion_real
_atom_type_scat_dispersion_imag
_atom_type_scat_source
C C 0.0033 0.0016 'International Tables Vol C Tables 4.2.6.8 and 6.1.1.4'
N N 0.0061 0.0033 'International Tables Vol C Tables 4.2.6.8 and 6.1.1.4'
F F 0.0171 0.0103 'International Tables Vol C Tables 4.2.6.8 and 6.1.1.4'
Cl Cl 0.1484 0.1585 'International Tables Vol C Tables 4.2.6.8 and 6.1.1.4'
Se Se -0.0929 2.2259 'International Tables Vol C Tables 4.2.6.8 and 6.1.1.4'

loop_
_geom_angle_atom_site_label_1
_geom_angle_atom_site_label_2
_geom_angle_atom_site_label_3
_geom_angle
N11 Se11 Se12 90.1(8)
N11 Se11 Se22 154.8(9)
Se12 Se11 Se22 90.1(2)
N12 Se12 Se11 90.8(8)
N12 Se12 Se21 151.9(9)
Se11 Se12 Se21 89.9(2)
C17 N11 Se11 115.6(20)
C17 N12 Se12 114.8(20)
C16 C11 C12 118.7(28)
C16 C11 C17 125.0(27)
C12 C11 C17 116.0(28)
F12 C12 C13 122.2(30)
F12 C12 C11 118.6(29)
C13 C12 C11 118.7(30)
F13 C13 C12 114.8(28)
F13 C13 C14 122.0(26)
C12 C13 C14 123.1(28)
C13 C14 C15 114.7(26)
C13 C14 Cl1 120.1(22)
C15 C14 Cl1 124.5(24)
F15 C15 C16 120.5(28)
F15 C15 C14 116.2(27)
C16 C15 C14 123.1(29)
F16 C16 C11 120.7(28)
F16 C16 C15 117.8(29)
C11 C16 C15 121.3(30)
N11 C17 N12 128.6(27)
N11 C17 C11 114.5(25)
N12 C17 C11 116.9(25)
N21 Se21 Se22 89.4(9)
N21 Se21 Se12 70.3(14)
Se22 Se21 Se12 87.7(2)
N22 Se22 Se21 91.1(8)
N22 Se22 Se11 70.8(11)
Se21 Se22 Se11 92.2(2)
C27 N21 Se21 115.9(21)
C27 N22 Se22 114.7(20)
C26 C21 C22 118.7(30)
C26 C21 C27 124.8(28)
C22 C21 C27 116.2(28)
F22 C22 C23 122.3(31)
F22 C22 C21 119.8(31)
C23 C22 C21 118.0(31)
F23 C23 C22 114.9(29)
F23 C23 C24 120.6(26)
C22 C23 C24 123.9(29)
C25 C24 C23 114.5(26)
C25 C24 Cl2 125.6(24)
C23 C24 Cl2 119.7(22)
F25 C25 C26 120.2(29)
F25 C25 C24 117.3(28)
C26 C25 C24 122.5(30)
F26 C26 C21 121.8(29)
F26 C26 C25 115.7(28)
C21 C26 C25 121.8(30)
N21 C27 N22 128.2(27)
N21 C27 C21 115.7(27)
N22 C27 C21 116.0(26)

loop_
_geom_bond_atom_site_label_1
_geom_bond_atom_site_label_2
_geom_bond_distance
Se11 N11 1.80(3)
Se11 Se12 2.348(7)
Se11 Se22 3.110(7)
Se12 N12 1.80(3)
Se12 Se21 3.206(7)
N11 C17 1.31(4)
N12 C17 1.32(4)
C11 C16 1.36(4)
C11 C12 1.44(4)
C11 C17 1.47(4)
C12 F12 1.32(4)
C12 C13 1.42(4)
C13 F13 1.36(3)
C13 C14 1.41(4)
C14 C15 1.42(4)
C14 Cl1 1.66(3)
C15 F15 1.32(4)
C15 C16 1.40(4)
C16 F16 1.32(4)
Se21 N21 1.82(3)
Se21 Se22 2.354(8)
Se22 N22 1.80(2)
N21 C27 1.31(4)
N22 C27 1.32(4)
C21 C26 1.37(4)
C21 C22 1.44(4)
C21 C27 1.48(4)
C22 F22 1.33(4)
C22 C23 1.41(4)
C23 F23 1.35(3)
C23 C24 1.42(4)
C24 C25 1.41(4)
C24 Cl2 1.65(3)
C25 F25 1.32(4)
C25 C26 1.40(4)
C26 F26 1.32(4)
